data_7023741
loop_
_publ_author_name
'Beattie, Christopher'
'Farina, Paolo'
'Levason, William'
'Reid, Gillian'

_publ_section_title
;
 Oxa-thia-, oxa-selena and crown ether macrocyclic complexes of tin(ii)
 tetrafluoroborate and hexafluorophosphate - synthesis, properties and
 structures.
;
_journal_issue 42
_journal_name_full 'Dalton transactions (Cambridge, England : 2003)'
_journal_page_first 15183
_journal_page_last 15190
_journal_paper_doi 10.1039/c3dt51889b
_journal_volume 42
_journal_year 2013
_chemical_formula_moiety 'C12 H26 O7 Sn 2+, 2(B F4 1-), 2(H2 O)'
_chemical_formula_structural '((C12 H24 O6)(H2 O)Sn) (B F4)2 (H2O)2'
_chemical_formula_sum 'C12 H30 B2 F8 O9 Sn'
_chemical_formula_weight 610.67
_chemical_name_systematic
; 
 aqua-1,4,7,10,13,16-hexaoxacyclooctadecane-tin(II) bis(tetrafluoroborate)
 hydrate 
;
_space_group_IT_number 61
_space_group_name_Hall '-P 2ac 2ab'
_symmetry_cell_setting orthorhombic
_symmetry_space_group_name_Hall '-P 2ac 2ab'
_symmetry_space_group_name_H-M 'P b c a'
_atom_sites_solution_hydrogens geom
_atom_sites_solution_primary direct
_atom_sites_solution_secondary difmap
_audit_creation_date 2013-02-11
_audit_creation_method 'SHELXL-97 + hand edit'
_cell_angle_alpha 90.00
_cell_angle_beta 90.00
_cell_angle_gamma 90.00
_cell_formula_units_Z 8
_cell_length_a 21.368(6)
_cell_length_b 17.042(4)
_cell_length_c 12.503(2)
_cell_measurement_reflns_used 10999
_cell_measurement_temperature 100(2)
_cell_measurement_theta_max 27.5
_cell_measurement_theta_min 3.0
_cell_volume 4553.0(18)
_computing_cell_refinement 'CrystalClear-SM Expert 2.0 r7 (Rigaku, 2011)'
_computing_data_collection 'CrystalClear-SM Expert 2.0 r7 (Rigaku, 2011)'
_computing_data_reduction 'CrystalClear-SM Expert 2.0 r7 (Rigaku, 2011)'
_computing_molecular_graphics 'ORTEP-III (Farrugia, 1997)'
_computing_structure_refinement 'SHELXL-97 (Sheldrick, 2008)'
_computing_structure_solution 'SHELXS-97 (Sheldrick, 1997)'
_diffrn_ambient_temperature 100(2)
_diffrn_detector 'CCD plate'
_diffrn_detector_type 'Rigaku HG Saturn724+ (2x2 bin mode)'
_diffrn_measured_fraction_theta_full 0.997
_diffrn_measured_fraction_theta_max 0.997
_diffrn_measurement_device 'Four-circle \k diffractometer'
_diffrn_measurement_device_type 'Rigaku AFC12 '
_diffrn_measurement_method 'Profile data from \w-scans'
_diffrn_radiation_collimation 'Confocal mirrors, VHF VariMax '
_diffrn_radiation_type MoK\a
_diffrn_radiation_wavelength 0.71073
_diffrn_reflns_av_R_equivalents 0.1119
_diffrn_reflns_av_unetI/netI 0.1089
_diffrn_reflns_limit_h_max 24
_diffrn_reflns_limit_h_min -26
_diffrn_reflns_limit_k_max 10
_diffrn_reflns_limit_k_min -21
_diffrn_reflns_limit_l_max 15
_diffrn_reflns_limit_l_min -14
_diffrn_reflns_number 18854
_diffrn_reflns_theta_full 26.00
_diffrn_reflns_theta_max 26.00
_diffrn_reflns_theta_min 3.05
_diffrn_source 'Rotating anode X-ray tube'
_diffrn_source_type 'Rigaku FR-E+ Superbright'
_diffrn_standards_number 0
_exptl_absorpt_coefficient_mu 1.227
_exptl_absorpt_correction_T_max 1.000
_exptl_absorpt_correction_T_min 0.721
_exptl_absorpt_correction_type multi-scan
_exptl_absorpt_process_details
;Jacobson, R.A. (1998). REQAB. Private communication to the 
 Rigaku Corporation, Tokyo, Japan. 
;
_exptl_crystal_colour colourless
_exptl_crystal_density_diffrn 1.782
_exptl_crystal_density_method 'not measured'
_exptl_crystal_description plate
_exptl_crystal_F_000 2448
_exptl_crystal_size_max 0.04
_exptl_crystal_size_mid 0.02
_exptl_crystal_size_min 0.01
_refine_diff_density_max 1.412
_refine_diff_density_min -1.172
_refine_diff_density_rms 0.176
_refine_ls_extinction_method none
_refine_ls_goodness_of_fit_ref 1.028
_refine_ls_hydrogen_treatment constr
_refine_ls_matrix_type full
_refine_ls_number_parameters 289
_refine_ls_number_reflns 4461
_refine_ls_number_restraints 4
_refine_ls_restrained_S_all 1.033
_refine_ls_R_factor_all 0.1527
_refine_ls_R_factor_gt 0.0828
_refine_ls_shift/su_max 0.001
_refine_ls_shift/su_mean 0.000
_refine_ls_structure_factor_coef Fsqd
_refine_ls_weighting_details 'w=1/[\s^2^(Fo^2^)+(0.0955P)^2^+39.8836P] where P=(Fo^2^+2Fc^2^)/3'
_refine_ls_weighting_scheme calc
_refine_ls_wR_factor_gt 0.1916
_refine_ls_wR_factor_ref 0.2267
_reflns_number_gt 2486
_reflns_number_total 4461
_reflns_threshold_expression I>2\s(I)
_cod_data_source_file c3dt51889b.txt
_cod_data_source_block 12paf110ra
_cod_depositor_comments
;
The following automatic conversions were performed:

data name '_iucr_refine_instruction_details' was replaced with
'_iucr_refine_instructions_details' as specified in the replacement
file 'data/replacement-values/replacement_tags.lst'.

Automatic conversion script
Id: cif_correct_tags 9268 2022-04-12 08:56:07Z antanas 
;
_cod_original_cell_volume 4553.3(19)
_cod_database_code 7023741

loop_
_symmetry_equiv_pos_as_xyz
'x, y, z'
'-x+1/2, -y, z+1/2'
'-x, y+1/2, -z+1/2'
'x+1/2, -y+1/2, -z'
'-x, -y, -z'
'x-1/2, y, -z-1/2'
'x, -y-1/2, z-1/2'
'-x-1/2, y-1/2, z'

loop_
_atom_site_label
_atom_site_type_symbol
_atom_site_fract_x
_atom_site_fract_y
_atom_site_fract_z
_atom_site_U_iso_or_equiv
_atom_site_adp_type
_atom_site_occupancy
_atom_site_symmetry_multiplicity
_atom_site_calc_flag
_atom_site_refinement_flags
Sn1 Sn 0.88337(3) 0.28062(4) 0.02529(6) 0.0287(3) Uani 1 1 d .
O1 O 0.8376(5) 0.3994(5) -0.0687(6) 0.054(2) Uani 1 1 d .
O2 O 0.7637(4) 0.2804(6) -0.0272(7) 0.058(3) Uani 1 1 d .
O3 O 0.7907(5) 0.1636(6) 0.1053(6) 0.064(3) Uani 1 1 d .
O4 O 0.9181(5) 0.1305(5) 0.0882(7) 0.065(3) Uani 1 1 d .
O5 O 0.9977(4) 0.2341(7) -0.0110(7) 0.062(3) Uani 1 1 d .
O6 O 0.9617(5) 0.3839(6) -0.0498(7) 0.065(3) Uani 1 1 d .
O7 O 0.8824(3) 0.2333(4) -0.1342(6) 0.0336(18) Uani 1 1 d .
O8 O 0.9669(3) 0.3335(5) 0.2448(6) 0.043(2) Uani 1 1 d .
O9 O 0.2933(4) 0.1964(7) 0.7622(7) 0.080(4) Uani 1 1 d .
C1 C 0.7725(9) 0.4144(11) -0.0411(11) 0.087(7) Uani 1 1 d .
H1A H 0.7682 0.4216 0.0372 0.104 Uiso 1 1 calc R
H1B H 0.7576 0.4626 -0.0771 0.104 Uiso 1 1 calc R
C2 C 0.7369(8) 0.3482(13) -0.0755(16) 0.096(7) Uani 1 1 d .
H2A H 0.6927 0.3539 -0.0534 0.115 Uiso 1 1 calc R
H2B H 0.7384 0.3436 -0.1544 0.115 Uiso 1 1 calc R
C3 C 0.7199(6) 0.2182(14) -0.0111(12) 0.090(8) Uani 1 1 d .
H3A H 0.6949 0.2104 -0.0768 0.109 Uiso 1 1 calc R
H3B H 0.6910 0.2321 0.0478 0.109 Uiso 1 1 calc R
C4 C 0.7526(10) 0.1464(12) 0.0151(11) 0.090(7) Uani 1 1 d .
H4A H 0.7224 0.1042 0.0323 0.108 Uiso 1 1 calc R
H4B H 0.7788 0.1292 -0.0459 0.108 Uiso 1 1 calc R
C5 C 0.8192(10) 0.0952(10) 0.1543(12) 0.093(7) Uani 1 1 d .
H5A H 0.7881 0.0523 0.1590 0.112 Uiso 1 1 calc R
H5B H 0.8329 0.1083 0.2278 0.112 Uiso 1 1 calc R
C6 C 0.8737(11) 0.0686(9) 0.0908(12) 0.106(8) Uani 1 1 d .
H6A H 0.8925 0.0214 0.1239 0.128 Uiso 1 1 calc R
H6B H 0.8604 0.0551 0.0173 0.128 Uiso 1 1 calc R
C7 C 0.9788(12) 0.1065(13) 0.0472(15) 0.120(10) Uani 1 1 d .
H7A H 0.9745 0.0884 -0.0277 0.144 Uiso 1 1 calc R
H7B H 0.9953 0.0624 0.0904 0.144 Uiso 1 1 calc R
C8 C 1.0222(8) 0.1729(17) 0.0521(16) 0.117(10) Uani 1 1 d .
H8A H 1.0271 0.1907 0.1270 0.140 Uiso 1 1 calc R
H8B H 1.0638 0.1571 0.0248 0.140 Uiso 1 1 calc R
C9 C 1.0429(6) 0.2974(13) -0.0259(15) 0.086(7) Uani 1 1 d .
H9A H 1.0522 0.3225 0.0437 0.104 Uiso 1 1 calc R
H9B H 1.0824 0.2760 -0.0554 0.104 Uiso 1 1 calc R
C10 C 1.0170(9) 0.3549(12) -0.0989(14) 0.097(8) Uani 1 1 d .
H10A H 1.0472 0.3981 -0.1109 0.117 Uiso 1 1 calc R
H10B H 1.0071 0.3304 -0.1686 0.117 Uiso 1 1 calc R
C11 C 0.9347(11) 0.4491(11) -0.1101(16) 0.111(8) Uani 1 1 d .
H11A H 0.9630 0.4950 -0.1076 0.133 Uiso 1 1 calc R
H11B H 0.9289 0.4337 -0.1858 0.133 Uiso 1 1 calc R
C12 C 0.8744(10) 0.4692(8) -0.0626(14) 0.092(7) Uani 1 1 d .
H12A H 0.8798 0.4858 0.0128 0.110 Uiso 1 1 calc R
H12B H 0.8543 0.5124 -0.1028 0.110 Uiso 1 1 calc R
B1 B 0.1345(8) 0.0090(10) 0.2473(13) 0.055(4) Uani 1 1 d .
F1 F 0.0917(7) -0.0316(9) 0.2930(12) 0.211(10) Uani 1 1 d .
F2 F 0.1801(5) -0.0300(6) 0.2006(10) 0.123(4) Uani 1 1 d .
F3 F 0.1080(8) 0.0352(13) 0.1573(14) 0.216(9) Uani 1 1 d .
F4 F 0.1518(5) 0.0672(6) 0.3076(7) 0.093(3) Uani 1 1 d .
B2 B 0.1374(7) 0.1430(7) 0.7765(11) 0.054(4) Uani 1 1 d D
F5 F 0.1466(10) 0.2187(6) 0.7768(9) 0.190(8) Uani 1 1 d D
F6 F 0.1014(9) 0.1172(10) 0.706(2) 0.307(17) Uani 1 1 d D
F7 F 0.1846(5) 0.0986(7) 0.7656(19) 0.227(11) Uani 1 1 d D
F8 F 0.1116(13) 0.1233(9) 0.8637(15) 0.289(15) Uani 1 1 d D

loop_
_atom_site_aniso_label
_atom_site_aniso_U_11
_atom_site_aniso_U_22
_atom_site_aniso_U_33
_atom_site_aniso_U_23
_atom_site_aniso_U_13
_atom_site_aniso_U_12
Sn1 0.0289(4) 0.0332(4) 0.0241(4) -0.0054(3) -0.0009(3) 0.0045(3)
O1 0.102(8) 0.027(5) 0.034(4) 0.005(4) 0.007(5) 0.020(5)
O2 0.027(4) 0.092(8) 0.054(5) 0.001(6) -0.005(4) 0.022(5)
O3 0.105(8) 0.059(7) 0.028(5) -0.009(5) -0.006(5) -0.032(6)
O4 0.119(9) 0.028(5) 0.048(6) 0.002(4) 0.000(6) 0.039(5)
O5 0.027(4) 0.110(9) 0.050(6) -0.010(6) -0.005(4) 0.012(5)
O6 0.073(7) 0.081(8) 0.041(6) -0.022(5) 0.020(5) -0.052(6)
O7 0.021(3) 0.046(5) 0.034(4) -0.016(3) -0.001(3) 0.007(3)
O8 0.039(4) 0.045(5) 0.045(5) 0.007(4) 0.015(4) -0.011(4)
O9 0.060(6) 0.144(11) 0.037(5) -0.038(6) 0.017(5) -0.062(6)
C1 0.123(16) 0.103(14) 0.035(8) 0.021(9) 0.016(9) 0.102(13)
C2 0.054(10) 0.15(2) 0.085(13) 0.003(14) -0.002(10) 0.065(12)
C3 0.022(7) 0.20(2) 0.049(9) -0.048(13) 0.019(7) -0.057(11)
C4 0.122(16) 0.114(16) 0.035(8) -0.015(10) 0.018(10) -0.092(14)
C5 0.18(2) 0.059(11) 0.035(8) -0.004(8) 0.026(11) -0.045(12)
C6 0.25(3) 0.035(9) 0.037(8) -0.004(7) 0.003(12) 0.030(13)
C7 0.18(2) 0.124(19) 0.055(12) 0.019(12) 0.020(14) 0.132(18)
C8 0.057(11) 0.22(3) 0.074(14) 0.008(17) -0.009(10) 0.091(15)
C9 0.017(6) 0.16(2) 0.078(12) -0.070(14) 0.007(8) -0.026(9)
C10 0.088(14) 0.137(19) 0.068(12) -0.045(12) 0.047(11) -0.085(13)
C11 0.18(2) 0.067(13) 0.083(14) 0.031(11) 0.006(14) -0.088(14)
C12 0.19(2) 0.024(8) 0.063(10) 0.013(7) 0.008(12) 0.013(11)
B1 0.063(10) 0.066(11) 0.036(8) -0.027(8) 0.023(8) -0.019(9)
F1 0.232(15) 0.200(15) 0.200(15) -0.162(13) 0.168(13) -0.170(13)
F2 0.128(9) 0.082(8) 0.160(11) -0.004(8) 0.073(8) 0.038(7)
F3 0.218(17) 0.28(2) 0.149(14) -0.033(15) -0.099(14) 0.080(16)
F4 0.109(7) 0.091(7) 0.080(6) -0.042(6) 0.023(6) -0.043(6)
B2 0.063(10) 0.045(9) 0.054(10) -0.007(7) 0.037(8) -0.012(8)
F5 0.44(3) 0.039(6) 0.087(8) -0.009(6) 0.048(12) -0.049(10)
F6 0.261(19) 0.184(16) 0.47(4) -0.22(2) -0.30(2) 0.138(15)
F7 0.048(6) 0.088(9) 0.54(4) 0.069(15) 0.039(12) 0.010(6)
F8 0.58(4) 0.106(12) 0.180(16) 0.014(11) 0.24(2) -0.054(18)

loop_
_atom_type_symbol
_atom_type_description
_atom_type_scat_dispersion_real
_atom_type_scat_dispersion_imag
_atom_type_scat_source
C C 0.0033 0.0016 'International Tables Vol C Tables 4.2.6.8 and 6.1.1.4'
H H 0.0000 0.0000 'International Tables Vol C Tables 4.2.6.8 and 6.1.1.4'
B B 0.0013 0.0007 'International Tables Vol C Tables 4.2.6.8 and 6.1.1.4'
O O 0.0106 0.0060 'International Tables Vol C Tables 4.2.6.8 and 6.1.1.4'
F F 0.0171 0.0103 'International Tables Vol C Tables 4.2.6.8 and 6.1.1.4'
Sn Sn -0.6537 1.4246 'International Tables Vol C Tables 4.2.6.8 and 6.1.1.4'

loop_
_geom_angle_atom_site_label_1
_geom_angle_atom_site_label_2
_geom_angle_atom_site_label_3
_geom_angle
O7 Sn1 O1 82.3(3)
O7 Sn1 O6 85.7(3)
O1 Sn1 O6 62.7(4)
O7 Sn1 O5 74.5(3)
O1 Sn1 O5 121.5(3)
O6 Sn1 O5 62.7(4)
O7 Sn1 O2 76.1(3)
O1 Sn1 O2 60.8(3)
O6 Sn1 O2 122.3(3)
O5 Sn1 O2 149.7(3)
O7 Sn1 O4 85.4(3)
O1 Sn1 O4 165.8(3)
O6 Sn1 O4 123.6(4)
O5 Sn1 O4 61.3(3)
O2 Sn1 O4 109.1(3)
O7 Sn1 O3 93.1(3)
O1 Sn1 O3 115.7(3)
O6 Sn1 O3 178.1(3)
O5 Sn1 O3 118.5(3)
O2 Sn1 O3 55.9(3)
O4 Sn1 O3 57.8(3)
C12 O1 C1 111.6(13)
C12 O1 Sn1 115.3(9)
C1 O1 Sn1 113.5(8)
C2 O2 C3 113.6(13)
C2 O2 Sn1 119.5(10)
C3 O2 Sn1 126.9(10)
C4 O3 C5 114.3(13)
C4 O3 Sn1 104.5(7)
C5 O3 Sn1 113.5(9)
C6 O4 C7 113.3(14)
C6 O4 Sn1 120.9(9)
C7 O4 Sn1 113.4(10)
C8 O5 C9 111.9(14)
C8 O5 Sn1 118.4(10)
C9 O5 Sn1 114.7(9)
C10 O6 C11 111.7(14)
C10 O6 Sn1 117.1(10)
C11 O6 Sn1 116.5(9)
C2 C1 O1 107.4(12)
C2 C1 H1A 110.2
O1 C1 H1A 110.2
C2 C1 H1B 110.2
O1 C1 H1B 110.2
H1A C1 H1B 108.5
O2 C2 C1 107.5(13)
O2 C2 H2A 110.2
C1 C2 H2A 110.2
O2 C2 H2B 110.2
C1 C2 H2B 110.2
H2A C2 H2B 108.5
O2 C3 C4 110.1(12)
O2 C3 H3A 109.6
C4 C3 H3A 109.6
O2 C3 H3B 109.6
C4 C3 H3B 109.6
H3A C3 H3B 108.2
O3 C4 C3 106.4(14)
O3 C4 H4A 110.5
C3 C4 H4A 110.5
O3 C4 H4B 110.5
C3 C4 H4B 110.5
H4A C4 H4B 108.6
O3 C5 C6 110.5(12)
O3 C5 H5A 109.6
C6 C5 H5A 109.6
O3 C5 H5B 109.6
C6 C5 H5B 109.6
H5A C5 H5B 108.1
O4 C6 C5 108.1(12)
O4 C6 H6A 110.1
C5 C6 H6A 110.1
O4 C6 H6B 110.1
C5 C6 H6B 110.1
H6A C6 H6B 108.4
O4 C7 C8 109.4(16)
O4 C7 H7A 109.8
C8 C7 H7A 109.8
O4 C7 H7B 109.8
C8 C7 H7B 109.8
H7A C7 H7B 108.2
O5 C8 C7 108.3(14)
O5 C8 H8A 110.0
C7 C8 H8A 110.0
O5 C8 H8B 110.0
C7 C8 H8B 110.0
H8A C8 H8B 108.4
C10 C9 O5 109.2(11)
C10 C9 H9A 109.8
O5 C9 H9A 109.8
C10 C9 H9B 109.8
O5 C9 H9B 109.8
H9A C9 H9B 108.3
O6 C10 C9 106.2(13)
O6 C10 H10A 110.5
C9 C10 H10A 110.5
O6 C10 H10B 110.5
C9 C10 H10B 110.5
H10A C10 H10B 108.7
C12 C11 O6 108.5(13)
C12 C11 H11A 110.0
O6 C11 H11A 110.0
C12 C11 H11B 110.0
O6 C11 H11B 110.0
H11A C11 H11B 108.4
O1 C12 C11 105.6(12)
O1 C12 H12A 110.6
C11 C12 H12A 110.6
O1 C12 H12B 110.6
C11 C12 H12B 110.6
H12A C12 H12B 108.8
F1 B1 F4 110.9(12)
F1 B1 F2 116.9(16)
F4 B1 F2 115.6(14)
F1 B1 F3 104.7(18)
F4 B1 F3 110.7(17)
F2 B1 F3 96.3(14)
F6 B2 F8 104(2)
F6 B2 F7 101.8(14)
F8 B2 F7 106.2(17)
F6 B2 F5 116.3(17)
F8 B2 F5 109.0(13)
F7 B2 F5 118.0(15)

loop_
_geom_bond_atom_site_label_1
_geom_bond_atom_site_label_2
_geom_bond_distance
Sn1 O7 2.150(7)
Sn1 O1 2.537(8)
Sn1 O6 2.604(9)
Sn1 O5 2.607(9)
Sn1 O2 2.641(8)
Sn1 O4 2.777(8)
Sn1 O3 2.984(9)
O1 C12 1.428(19)
O1 C1 1.455(18)
O2 C2 1.42(2)
O2 C3 1.427(19)
O3 C4 1.421(17)
O3 C5 1.45(2)
O4 C6 1.42(2)
O4 C7 1.45(2)
O5 C8 1.41(2)
O5 C9 1.46(2)
O6 C10 1.42(2)
O6 C11 1.46(2)
C1 C2 1.43(3)
C1 H1A 0.9900
C1 H1B 0.9900
C2 H2A 0.9900
C2 H2B 0.9900
C3 C4 1.45(3)
C3 H3A 0.9900
C3 H3B 0.9900
C4 H4A 0.9900
C4 H4B 0.9900
C5 C6 1.48(2)
C5 H5A 0.9900
C5 H5B 0.9900
C6 H6A 0.9900
C6 H6B 0.9900
C7 C8 1.46(3)
C7 H7A 0.9900
C7 H7B 0.9900
C8 H8A 0.9900
C8 H8B 0.9900
C9 C10 1.45(3)
C9 H9A 0.9900
C9 H9B 0.9900
C10 H10A 0.9900
C10 H10B 0.9900
C11 C12 1.46(3)
C11 H11A 0.9900
C11 H11B 0.9900
C12 H12A 0.9900
C12 H12B 0.9900
B1 F1 1.281(18)
B1 F4 1.300(16)
B1 F2 1.317(17)
B1 F3 1.34(2)
B2 F6 1.251(14)
B2 F8 1.266(14)
B2 F7 1.269(14)
B2 F5 1.306(13)

loop_
_geom_contact_atom_site_label_1
_geom_contact_atom_site_label_2
_geom_contact_distance
_geom_contact_site_symmetry_2
Sn1 O8 3.396(8) .
Sn1 O9 3.304(9) 4_556
O7 O8 2.616(10) 7_565
O7 O9 2.567(11) 6_656
O8 F1 2.660(13) 3_655

loop_
_geom_torsion_atom_site_label_1
_geom_torsion_atom_site_label_2
_geom_torsion_atom_site_label_3
_geom_torsion_atom_site_label_4
_geom_torsion
C12 O1 C1 C2 165.3(13)
Sn1 O1 C1 C2 -62.5(13)
C3 O2 C2 C1 152.2(13)
Sn1 O2 C2 C1 -26.9(17)
O1 C1 C2 O2 55.6(16)
C2 O2 C3 C4 167.1(14)
Sn1 O2 C3 C4 -13.9(16)
C5 O3 C4 C3 170.2(12)
Sn1 O3 C4 C3 -65.1(13)
O2 C3 C4 O3 55.4(16)
C4 O3 C5 C6 77.7(17)
Sn1 O3 C5 C6 -42.1(15)
C7 O4 C6 C5 168.2(13)
Sn1 O4 C6 C5 -52.3(15)
O3 C5 C6 O4 60.8(17)
C6 O4 C7 C8 -177.4(15)
Sn1 O4 C7 C8 40.0(19)
C9 O5 C8 C7 -170.0(14)
Sn1 O5 C8 C7 53.2(19)
O4 C7 C8 O5 -60(2)
C8 O5 C9 C10 174.9(14)
Sn1 O5 C9 C10 -46.6(14)
C11 O6 C10 C9 173.6(13)
Sn1 O6 C10 C9 -48.4(15)
O5 C9 C10 O6 60.9(15)
C10 O6 C11 C12 173.1(14)
Sn1 O6 C11 C12 34.9(17)
C1 O1 C12 C11 -170.1(13)
Sn1 O1 C12 C11 58.6(15)
O6 C11 C12 O1 -58.8(18)
